data_7708277
loop_
_publ_author_name
'Steinke, Felix'
'Javed, Ali'
'W\"ohlbrandt, Stephan'
'Tiemann, Michael'
'Stock, Norbert'

_publ_section_title
;
 New isoreticular phosphonate MOFs based on a tetratopic linker
;
_journal_name_full 'Dalton Transactions'
_journal_paper_doi 10.1039/D1DT02610K
_journal_year 2021
_chemical_formula_moiety 'C52 Fe4 O28 P8, 4(O)'
_chemical_formula_sum 'C52 Fe4 O32 P8'
_chemical_formula_weight 1607.68
_space_group_IT_number 15
_space_group_name_Hall '-C 2yc'
_space_group_name_H-M_alt 'C 1 2/c 1'
_symmetry_cell_setting monoclinic
_symmetry_space_group_name_Hall '-C 2yc'
_symmetry_space_group_name_H-M 'C 1 2/c 1'
_audit_update_record
;
2021-08-05 deposited with the CCDC.	2021-09-07 downloaded from the CCDC.
;
_cell_angle_alpha 90
_cell_angle_beta 78.153(7)
_cell_angle_gamma 90
_cell_formula_units_Z 2
_cell_length_a 22.550(2)
_cell_length_b 5.2256(6)
_cell_length_c 29.039(7)
_cell_measurement_temperature 293.15
_cell_volume 3349.0(9)
_diffrn_ambient_temperature 293.15
_diffrn_measurement_device_type 'STOE Stadi P Cu Ka1'
_diffrn_radiation_probe x-ray
_diffrn_radiation_type CuKa
_diffrn_radiation_wavelength 1.540598
_exptl_crystal_density_diffrn 1.594
_exptl_crystal_recrystallization_method 'hydrothermal synthesis'
_pd_char_colour yellow
_pd_proc_ls_prof_R_factor 0.0210
_pd_proc_ls_prof_wR_expected 0.0033
_pd_proc_ls_prof_wR_factor 0.0276
_refine_ls_goodness_of_fit_all 8.30812
_refine_ls_R_I_factor 0.0084
_cod_data_source_file d1dt02610k3.cif
_cod_data_source_block Fe-CAU-53
_cod_original_sg_symbol_H-M 'C 2/c'
_cod_database_code 7708277

loop_
_symmetry_equiv_pos_as_xyz
'x, y, z '
'-x, y, -z+1/2 '
'x, -y, z+1/2 '
'-x, -y, -z '
'x+1/2, y+1/2, z '
'-x+1/2, y+1/2, -z+1/2 '
'x+1/2, -y+1/2, z+1/2 '
'-x+1/2, -y+1/2, -z '

loop_
_atom_site_label
_atom_site_type_symbol
_atom_site_symmetry_multiplicity
_atom_site_fract_x
_atom_site_fract_y
_atom_site_fract_z
_atom_site_occupancy
_atom_site_B_iso_or_equiv
Fe1 Fe 8 0.3410(11) 0.003(9) 0.0201(10) 1 0.2(6)
O01 O 8 0.433(2) 0.041(16) -0.0104(18) 1 0.2(6)
O02 O 8 0.500(4) 0.677(10) -0.026(3) 1 8(3)
P21 P 8 0.318(2) 0.484(13) 0.4527(16) 1 6.1(7)
O21 O 8 0.335(4) 0.202(16) 0.461(3) 1 6.1(7)
O22 O 8 0.249(5) 0.470(17) 0.453(3) 1 6.1(7)
O23 O 8 0.327(4) 0.63(2) 0.497(3) 1 6.1(7)
O13 O 8 0.270(3) 0.558(16) 0.100(2) 1 6.1(7)
O11 O 8 0.354(3) 0.207(18) 0.079(4) 1 6.1(7)
O12 O 8 0.364(3) 0.66(2) 0.041(4) 1 6.1(7)
P11 P 8 0.339(2) 0.498(13) 0.0861(18) 1 6.1(7)
C01 C 8 0.47072 0.55209 0.25259 1 6.1(7)
C24 C 8 0.35838 0.5379 0.39145 1 6.1(7)
C25 C 8 0.34526 0.37727 0.35649 1 6.1(7)
C26 C 8 0.3817 0.38188 0.31144 1 6.1(7)
C21 C 8 0.43127 0.5471 0.30135 1 6.1(7)
C22 C 8 0.44438 0.70773 0.33631 1 6.1(7)
C23 C 8 0.40794 0.70312 0.38136 1 6.1(7)
C11 C 8 0.43998 0.54149 0.21107 1 6.1(7)
C12 C 8 0.46136 0.37501 0.1738 1 6.1(7)
C13 C 8 0.43297 0.36522 0.13545 1 6.1(7)
C14 C 8 0.38319 0.5219 0.13436 1 6.1(7)
C15 C 8 0.3618 0.68837 0.17162 1 6.1(7)
C16 C 8 0.3902 0.69817 0.20998 1 6.1(7)

loop_
_geom_angle_atom_site_label_1
_geom_angle_atom_site_label_2
_geom_angle_atom_site_label_3
_geom_angle
_geom_angle_site_symmetry_1
_geom_angle_site_symmetry_2
_geom_angle_site_symmetry_3
O22 Fe1 O12 96(4) 6_545 1_555 1_545
O23 Fe1 O22 90(4) 3_564 1_555 6_545
O23 Fe1 O12 174(4) 3_564 1_555 1_545
O21 Fe1 O23 99(4) 3_554 1_555 3_564
O21 Fe1 O22 92(4) 3_554 1_555 6_545
O21 Fe1 O12 82(4) 3_554 1_555 1_545
O11 Fe1 O21 176(3) 1_555 1_555 3_554
O11 Fe1 O23 82(4) 1_555 1_555 3_564
O11 Fe1 O22 92(3) 1_555 1_555 6_545
O11 Fe1 O12 97(4) 1_555 1_555 1_545
O01 Fe1 O11 90(3) 1_555 1_555 1_555
O01 Fe1 O21 86(3) 1_555 1_555 3_554
O01 Fe1 O23 89(3) 1_555 1_555 3_564
O01 Fe1 O22 177(4) 1_555 1_555 6_545
O01 Fe1 O12 85(3) 1_555 1_555 1_545
O02 O01 Fe1 122(4) 1_545 1_555 1_555
O02 O01 O02 98(3) 4_665 1_555 1_545
O02 O01 Fe1 121(3) 4_665 1_555 1_555
O12 O01 O02 121(4) 1_545 1_555 4_665
O12 O01 O02 78(3) 1_545 1_555 1_545
O12 O01 Fe1 46(3) 1_545 1_555 1_555
O21 O01 O12 57(3) 3_554 1_555 1_545
O21 O01 O02 166(3) 3_554 1_555 4_665
O21 O01 O02 95(4) 3_554 1_555 1_545
O21 O01 Fe1 46(2) 3_554 1_555 1_555
O23 O01 O21 66(3) 3_564 1_555 3_554
O23 O01 O12 91(3) 3_564 1_555 1_545
O23 O01 O02 101(4) 3_564 1_555 4_665
O23 O01 O02 161(4) 3_564 1_555 1_545
O23 O01 Fe1 45(2) 3_564 1_555 1_555
O11 O01 O23 55(3) 1_555 1_555 3_564
O11 O01 O21 91(3) 1_555 1_555 3_554
O11 O01 O12 64(3) 1_555 1_555 1_545
O11 O01 O02 76(3) 1_555 1_555 4_665
O11 O01 O02 130(4) 1_555 1_555 1_545
O11 O01 Fe1 45(2) 1_555 1_555 1_555
O01 O02 O02 125(6) 1_565 1_555 4_665
O01 O02 O01 82(3) 4_665 1_555 1_565
O01 O02 O02 97(6) 4_665 1_555 4_665
O23 P21 O22 109(5) 1_555 1_555 1_555
O21 P21 O23 106(6) 1_555 1_555 1_555
O21 P21 O22 103(6) 1_555 1_555 1_555
C24 P21 O21 102(4) 1_555 1_555 1_555
C24 P21 O23 126(5) 1_555 1_555 1_555
C24 P21 O22 109(4) 1_555 1_555 1_555
C25 P21 C24 26.2(9) 1_555 1_555 1_555
C25 P21 O21 87(4) 1_555 1_555 1_555
C25 P21 O23 152(4) 1_555 1_555 1_555
C25 P21 O22 91(4) 1_555 1_555 1_555
C23 P21 C25 50.9(8) 1_555 1_555 1_555
C23 P21 C24 25.0(9) 1_555 1_555 1_555
C23 P21 O21 109(4) 1_555 1_555 1_555
C23 P21 O23 101(4) 1_555 1_555 1_555
C23 P21 O22 127(4) 1_555 1_555 1_555
O12 P21 C23 113(2) 3_565 1_555 1_555
O12 P21 C25 139(3) 3_565 1_555 1_555
O12 P21 C24 131(3) 3_565 1_555 1_555
O12 P21 O21 61(5) 3_565 1_555 1_555
O12 P21 O23 46(5) 3_565 1_555 1_555
O12 P21 O22 120(4) 3_565 1_555 1_555
Fe1 O21 P21 133(6) 3_555 1_555 1_555
O22 O21 Fe1 124(4) 1_555 1_555 3_555
O22 O21 P21 38(4) 1_555 1_555 1_555
O23 O21 O22 62(4) 1_555 1_555 1_555
O23 O21 Fe1 98(5) 1_555 1_555 3_555
O23 O21 P21 37(4) 1_555 1_555 1_555
C24 O21 O23 73(3) 1_555 1_555 1_555
C24 O21 O22 66(3) 1_555 1_555 1_555
C24 O21 Fe1 161(4) 1_555 1_555 3_555
C24 O21 P21 43(3) 1_555 1_555 1_555
O12 O21 C24 116(4) 3_565 1_555 1_555
O12 O21 O23 52(4) 3_565 1_555 1_555
O12 O21 O22 105(4) 3_565 1_555 1_555
O12 O21 Fe1 48(4) 3_565 1_555 3_555
O12 O21 P21 89(5) 3_565 1_555 1_555
O01 O21 O12 61(3) 3_555 1_555 3_565
O01 O21 C24 118(3) 3_555 1_555 1_555
O01 O21 O23 106(4) 3_555 1_555 1_555
O01 O21 O22 166(5) 3_555 1_555 1_555
O01 O21 Fe1 48(2) 3_555 1_555 3_555
O01 O21 P21 135(5) 3_555 1_555 1_555
O22 O21 O01 91(4) 8_556 1_555 3_555
O22 O21 O12 65(4) 8_556 1_555 3_565
O22 O21 C24 147(4) 8_556 1_555 1_555
O22 O21 O23 87(4) 8_556 1_555 1_555
O22 O21 O22 82(4) 8_556 1_555 1_555
O22 O21 Fe1 43(3) 8_556 1_555 3_555
O22 O21 P21 106(4) 8_556 1_555 1_555
C25 O21 O22 145(4) 1_555 1_555 8_556
C25 O21 O01 121(3) 1_555 1_555 3_555
C25 O21 O12 142(4) 1_555 1_555 3_565
C25 O21 C24 26.3(9) 1_555 1_555 1_555
C25 O21 O23 97(4) 1_555 1_555 1_555
C25 O21 O22 70(3) 1_555 1_555 1_555
C25 O21 Fe1 164(4) 1_555 1_555 3_555
C25 O21 P21 63(4) 1_555 1_555 1_555
O23 O21 C25 126(3) 1_545 1_555 1_555
O23 O21 O22 56(3) 1_545 1_555 8_556
O23 O21 O01 58(3) 1_545 1_555 3_555
O23 O21 O12 89(4) 1_545 1_555 3_565
O23 O21 C24 151(4) 1_545 1_555 1_555
O23 O21 O23 137(5) 1_545 1_555 1_555
O23 O21 O22 126(4) 1_545 1_555 1_555
O23 O21 Fe1 40(3) 1_545 1_555 3_555
O23 O21 P21 162(5) 1_545 1_555 1_555
Fe1 O22 P21 158(5) 6_555 1_555 1_555
O21 O22 Fe1 140(5) 1_555 1_555 6_555
O21 O22 P21 38(4) 1_555 1_555 1_555
O23 O22 O21 60(4) 1_555 1_555 1_555
O23 O22 Fe1 122(4) 1_555 1_555 6_555
O23 O22 P21 36(4) 1_555 1_555 1_555
O13 O22 O23 139(5) 6_545 1_555 1_555
O13 O22 O21 79(4) 6_545 1_555 1_555
O13 O22 Fe1 91(4) 6_545 1_555 6_555
O13 O22 P21 108(5) 6_545 1_555 1_555
C24 O22 O13 87(3) 1_555 1_555 6_545
C24 O22 O23 70(3) 1_555 1_555 1_555
C24 O22 O21 61(3) 1_555 1_555 1_555
C24 O22 Fe1 158(5) 1_555 1_555 6_555
C24 O22 P21 39(3) 1_555 1_555 1_555
O23 O22 C24 127(4) 8_566 1_555 1_555
O23 O22 O13 135(5) 8_566 1_555 6_545
O23 O22 O23 85(4) 8_566 1_555 1_555
O23 O22 O21 141(5) 8_566 1_555 1_555
O23 O22 Fe1 46(3) 8_566 1_555 6_555
O23 O22 P21 118(5) 8_566 1_555 1_555
O21 O22 O23 65(3) 8_556 1_555 8_566
O21 O22 C24 157(5) 8_556 1_555 1_555
O21 O22 O13 95(4) 8_556 1_555 6_545
O21 O22 O23 94(4) 8_556 1_555 1_555
O21 O22 O21 98(4) 8_556 1_555 1_555
O21 O22 Fe1 44(3) 8_556 1_555 6_555
O21 O22 P21 119(5) 8_556 1_555 1_555
O11 O22 O21 89(4) 6_555 1_555 8_556
O11 O22 O23 55(3) 6_555 1_555 8_566
O11 O22 C24 113(3) 6_555 1_555 1_555
O11 O22 O13 86(4) 6_555 1_555 6_545
O11 O22 O23 134(5) 6_555 1_555 1_555
O11 O22 O21 164(5) 6_555 1_555 1_555
O11 O22 Fe1 45(3) 6_555 1_555 6_555
O11 O22 P21 146(5) 6_555 1_555 1_555
O12 O22 O11 62(4) 6_545 1_555 6_555
O12 O22 O21 53(3) 6_545 1_555 8_556
O12 O22 O23 87(4) 6_545 1_555 8_566
O12 O22 C24 138(4) 6_545 1_555 1_555
O12 O22 O13 51(3) 6_545 1_555 6_545
O12 O22 O23 146(4) 6_545 1_555 1_555
O12 O22 O21 111(4) 6_545 1_555 1_555
O12 O22 Fe1 42(3) 6_545 1_555 6_555
O12 O22 P21 150(6) 6_545 1_555 1_555
Fe1 O23 P21 143(7) 3_565 1_555 1_555
O12 O23 Fe1 109(5) 3_565 1_555 3_565
O12 O23 P21 105(6) 3_565 1_555 1_555
O21 O23 O12 68(5) 1_555 1_555 3_565
O21 O23 Fe1 167(5) 1_555 1_555 3_565
O21 O23 P21 37(4) 1_555 1_555 1_555
O22 O23 O21 58(4) 1_555 1_555 1_555
O22 O23 O12 116(5) 1_555 1_555 3_565
O22 O23 Fe1 131(5) 1_555 1_555 3_565
O22 O23 P21 36(3) 1_555 1_555 1_555
O11 O23 O22 148(4) 3_565 1_555 1_555
O11 O23 O21 130(5) 3_565 1_555 1_555
O11 O23 O12 62(4) 3_565 1_555 3_565
O11 O23 Fe1 50(3) 3_565 1_555 3_565
O11 O23 P21 167(6) 3_565 1_555 1_555
P11 O23 O11 33(3) 3_565 1_555 3_565
P11 O23 O22 127(4) 3_565 1_555 1_555
P11 O23 O21 99(4) 3_565 1_555 1_555
P11 O23 O12 34(3) 3_565 1_555 3_565
P11 O23 Fe1 82(4) 3_565 1_555 3_565
P11 O23 P21 135(6) 3_565 1_555 1_555
O22 O23 P11 83(3) 8_566 1_555 3_565
O22 O23 O11 64(3) 8_566 1_555 3_565
O22 O23 O22 95(4) 8_566 1_555 1_555
O22 O23 O21 148(5) 8_566 1_555 1_555
O22 O23 O12 116(5) 8_566 1_555 3_565
O22 O23 Fe1 45(3) 8_566 1_555 3_565
O22 O23 P21 128(6) 8_566 1_555 1_555
O01 O23 O22 91(4) 3_565 1_555 8_566
O01 O23 P11 89(3) 3_565 1_555 3_565
O01 O23 O11 64(3) 3_565 1_555 3_565
O01 O23 O22 145(4) 3_565 1_555 1_555
O01 O23 O21 121(4) 3_565 1_555 1_555
O01 O23 O12 92(4) 3_565 1_555 3_565
O01 O23 Fe1 46(2) 3_565 1_555 3_565
O01 O23 P21 119(4) 3_565 1_555 1_555
C24 O23 O01 90(2) 1_555 1_555 3_565
C24 O23 O22 128(4) 1_555 1_555 8_566
C24 O23 P11 149(4) 1_555 1_555 3_565
C24 O23 O11 153(4) 1_555 1_555 3_565
C24 O23 O22 59(3) 1_555 1_555 1_555
C24 O23 O21 56(3) 1_555 1_555 1_555
C24 O23 O12 115(4) 1_555 1_555 3_565
C24 O23 Fe1 118(4) 1_555 1_555 3_565
C24 O23 P21 30(3) 1_555 1_555 1_555
O21 O23 C24 81(3) 1_565 1_555 1_555
O21 O23 O01 56(3) 1_565 1_555 3_565
O21 O23 O22 58(3) 1_565 1_555 8_566
O21 O23 P11 123(4) 1_565 1_555 3_565
O21 O23 O11 90(4) 1_565 1_555 3_565
O21 O23 O22 99(4) 1_565 1_555 1_555
O21 O23 O21 137(5) 1_565 1_555 1_555
O21 O23 O12 145(5) 1_565 1_555 3_565
O21 O23 Fe1 40(3) 1_565 1_555 3_565
O21 O23 P21 102(5) 1_565 1_555 1_555
O13 O23 O21 127(4) 3_565 1_555 1_565
O13 O23 C24 150(4) 3_565 1_555 1_555
O13 O23 O01 115(4) 3_565 1_555 3_565
O13 O23 O22 71(3) 3_565 1_555 8_566
O13 O23 P11 29(2) 3_565 1_555 3_565
O13 O23 O11 52(3) 3_565 1_555 3_565
O13 O23 O22 100(4) 3_565 1_555 1_555
O13 O23 O21 95(4) 3_565 1_555 1_555
O13 O23 O12 51(3) 3_565 1_555 3_565
O13 O23 Fe1 92(4) 3_565 1_555 3_565
O13 O23 P21 121(5) 3_565 1_555 1_555
O12 O13 P11 37(4) 1_555 1_555 1_555
O11 O13 O12 61(4) 1_555 1_555 1_555
O11 O13 P11 33(4) 1_555 1_555 1_555
O22 O13 O11 128(4) 6_555 1_555 1_555
O22 O13 O12 70(4) 6_555 1_555 1_555
O22 O13 P11 106(5) 6_555 1_555 1_555
C14 O13 O22 120(4) 1_555 1_555 6_555
C14 O13 O11 53(3) 1_555 1_555 1_555
C14 O13 O12 64(3) 1_555 1_555 1_555
C14 O13 P11 35(3) 1_555 1_555 1_555
C25 O13 C14 127(3) 6_555 1_555 1_555
C25 O13 O22 66(3) 6_555 1_555 6_555
C25 O13 O11 166(4) 6_555 1_555 1_555
C25 O13 O12 133(4) 6_555 1_555 1_555
C25 O13 P11 156(5) 6_555 1_555 1_555
O23 O13 C25 134(3) 3_564 1_555 6_555
O23 O13 C14 95(3) 3_564 1_555 1_555
O23 O13 O22 78(3) 3_564 1_555 6_555
O23 O13 O11 55(3) 3_564 1_555 1_555
O23 O13 O12 45(3) 3_564 1_555 1_555
O23 O13 P11 60(3) 3_564 1_555 1_555
Fe1 O11 P11 123(6) 1_555 1_555 1_555
C14 O11 Fe1 166(4) 1_555 1_555 1_555
C14 O11 P11 49(3) 1_555 1_555 1_555
O12 O11 C14 70(4) 1_555 1_555 1_555
O12 O11 Fe1 98(5) 1_555 1_555 1_555
O12 O11 P11 34(4) 1_555 1_555 1_555
O13 O11 O12 57(3) 1_555 1_555 1_555
O13 O11 C14 70(3) 1_555 1_555 1_555
O13 O11 Fe1 110(4) 1_555 1_555 1_555
O13 O11 P11 33(3) 1_555 1_555 1_555
O23 O11 O13 73(4) 3_564 1_555 1_555
O23 O11 O12 51(4) 3_564 1_555 1_555
O23 O11 C14 120(4) 3_564 1_555 1_555
O23 O11 Fe1 49(3) 3_564 1_555 1_555
O23 O11 P11 75(5) 3_564 1_555 1_555
C13 O11 O23 136(4) 1_555 1_555 3_564
C13 O11 O13 100(4) 1_555 1_555 1_555
C13 O11 O12 88(4) 1_555 1_555 1_555
C13 O11 C14 30.0(12) 1_555 1_555 1_555
C13 O11 Fe1 148(4) 1_555 1_555 1_555
C13 O11 P11 77(4) 1_555 1_555 1_555
O22 O11 C13 162(4) 6_545 1_555 1_555
O22 O11 O23 61(3) 6_545 1_555 3_564
O22 O11 O13 78(3) 6_545 1_555 1_555
O22 O11 O12 105(4) 6_545 1_555 1_555
O22 O11 C14 145(3) 6_545 1_555 1_555
O22 O11 Fe1 43(2) 6_545 1_555 1_555
O22 O11 P11 107(5) 6_545 1_555 1_555
O01 O11 O22 88(3) 1_555 1_555 6_545
O01 O11 C13 105(3) 1_555 1_555 1_555
O01 O11 O23 61(3) 1_555 1_555 3_564
O01 O11 O13 134(4) 1_555 1_555 1_555
O01 O11 O12 85(4) 1_555 1_555 1_555
O01 O11 C14 124(3) 1_555 1_555 1_555
O01 O11 Fe1 45(2) 1_555 1_555 1_555
O01 O11 P11 118(5) 1_555 1_555 1_555
O12 O11 O01 55(3) 1_545 1_555 1_555
O12 O11 O22 60(3) 1_545 1_555 6_545
O12 O11 C13 118(4) 1_545 1_555 1_555
O12 O11 O23 89(4) 1_545 1_555 3_564
O12 O11 O13 138(4) 1_545 1_555 1_555
O12 O11 O12 135(6) 1_545 1_555 1_555
O12 O11 C14 147(4) 1_545 1_555 1_555
O12 O11 Fe1 41(3) 1_545 1_555 1_555
O12 O11 P11 164(7) 1_545 1_555 1_555
Fe1 O12 P11 131(6) 1_565 1_555 1_555
O23 O12 Fe1 106(5) 3_564 1_555 1_565
O23 O12 P11 91(6) 3_564 1_555 1_555
O13 O12 O23 84(4) 1_555 1_555 3_564
O13 O12 Fe1 99(4) 1_555 1_555 1_565
O13 O12 P11 37(3) 1_555 1_555 1_555
O11 O12 O13 62(4) 1_555 1_555 1_555
O11 O12 O23 68(5) 1_555 1_555 3_564
O11 O12 Fe1 160(4) 1_555 1_555 1_565
O11 O12 P11 34(4) 1_555 1_555 1_555
O21 O12 O11 128(5) 3_564 1_555 1_555
O21 O12 O13 109(4) 3_564 1_555 1_555
O21 O12 O23 60(4) 3_564 1_555 3_564
O21 O12 Fe1 50(3) 3_564 1_555 1_565
O21 O12 P11 141(6) 3_564 1_555 1_555
O01 O12 O21 63(3) 1_565 1_555 3_564
O01 O12 O11 151(4) 1_565 1_555 1_555
O01 O12 O13 145(5) 1_565 1_555 1_555
O01 O12 O23 114(5) 1_565 1_555 3_564
O01 O12 Fe1 49(3) 1_565 1_555 1_565
O01 O12 P11 155(7) 1_565 1_555 1_555
C14 O12 O01 120(4) 1_555 1_555 1_565
C14 O12 O21 174(3) 1_555 1_555 3_564
C14 O12 O11 53(3) 1_555 1_555 1_555
C14 O12 O13 65(3) 1_555 1_555 1_555
C14 O12 O23 121(5) 1_555 1_555 3_564
C14 O12 Fe1 126(5) 1_555 1_555 1_565
C14 O12 P11 36(3) 1_555 1_555 1_555
O22 O12 C14 112(3) 6_555 1_555 1_555
O22 O12 O01 91(4) 6_555 1_555 1_565
O22 O12 O21 62(3) 6_555 1_555 3_564
O22 O12 O11 118(4) 6_555 1_555 1_555
O22 O12 O13 59(3) 6_555 1_555 1_555
O22 O12 O23 89(4) 6_555 1_555 3_564
O22 O12 Fe1 42(2) 6_555 1_555 1_565
O22 O12 P11 95(4) 6_555 1_555 1_555
P21 O12 O22 75(3) 3_564 1_555 6_555
P21 O12 C14 150(5) 3_564 1_555 1_555
P21 O12 O01 88(3) 3_564 1_555 1_565
P21 O12 O21 31(3) 3_564 1_555 3_564
P21 O12 O11 97(4) 3_564 1_555 1_555
P21 O12 O13 98(4) 3_564 1_555 1_555
P21 O12 O23 29(3) 3_564 1_555 3_564
P21 O12 Fe1 79(4) 3_564 1_555 1_565
P21 O12 P11 117(6) 3_564 1_555 1_555
O11 O12 P21 121(4) 1_565 1_555 3_564
O11 O12 O22 58(3) 1_565 1_555 6_555
O11 O12 C14 85(4) 1_565 1_555 1_555
O11 O12 O01 61(3) 1_565 1_555 1_565
O11 O12 O21 92(4) 1_565 1_555 3_564
O11 O12 O11 135(6) 1_565 1_555 1_555
O11 O12 O13 87(4) 1_565 1_555 1_555
O11 O12 O23 145(5) 1_565 1_555 3_564
O11 O12 Fe1 42(3) 1_565 1_555 1_565
O11 O12 P11 102(6) 1_565 1_555 1_555
O13 P11 O12 107(5) 1_555 1_555 1_555
O11 P11 O13 114(5) 1_555 1_555 1_555
O11 P11 O12 112(6) 1_555 1_555 1_555
C14 P11 O11 92(5) 1_555 1_555 1_555
C14 P11 O13 116(4) 1_555 1_555 1_555
C14 P11 O12 116(5) 1_555 1_555 1_555
O23 P11 C14 153(3) 3_564 1_555 1_555
O23 P11 O11 72(5) 3_564 1_555 1_555
O23 P11 O13 91(4) 3_564 1_555 1_555
O23 P11 O12 55(5) 3_564 1_555 1_555
C15 P11 O23 172(3) 1_555 1_555 3_564
C15 P11 C14 25.9(9) 1_555 1_555 1_555
C15 P11 O11 113(5) 1_555 1_555 1_555
C15 P11 O13 93(4) 1_555 1_555 1_555
C15 P11 O12 117(5) 1_555 1_555 1_555
C13 P11 C15 50.2(10) 1_555 1_555 1_555
C13 P11 O23 129(3) 1_555 1_555 3_564
C13 P11 C14 24.3(9) 1_555 1_555 1_555
C13 P11 O11 71(4) 1_555 1_555 1_555
C13 P11 O13 136(4) 1_555 1_555 1_555
C13 P11 O12 112(4) 1_555 1_555 1_555
C21 C01 C01 119.880 1_555 1_555 2_655
C11 C01 C21 117.998 1_555 1_555 1_555
C11 C01 C01 122.026 1_555 1_555 2_655
C21 C01 C11 89.473 2_655 1_555 1_555
C21 C01 C21 152.395 2_655 1_555 1_555
C21 C01 C01 32.560 2_655 1_555 2_655
C11 C01 C21 63.908 2_655 1_555 2_655
C11 C01 C11 153.198 2_655 1_555 1_555
C11 C01 C21 88.504 2_655 1_555 1_555
C11 C01 C01 31.383 2_655 1_555 2_655
C22 C01 C11 69.161 1_555 1_555 2_655
C22 C01 C21 128.949 1_555 1_555 2_655
C22 C01 C11 136.656 1_555 1_555 1_555
C22 C01 C21 28.691 1_555 1_555 1_555
C22 C01 C01 98.320 1_555 1_555 2_655
C26 C01 C22 57.382 1_555 1_555 1_555
C26 C01 C11 108.061 1_555 1_555 2_655
C26 C01 C21 157.839 1_555 1_555 2_655
C26 C01 C11 95.527 1_555 1_555 1_555
C26 C01 C21 28.691 1_555 1_555 1_555
C26 C01 C01 136.837 1_555 1_555 2_655
C16 C01 C26 83.433 1_555 1_555 1_555
C16 C01 C22 109.025 1_555 1_555 1_555
C16 C01 C11 162.769 1_555 1_555 2_655
C16 C01 C21 109.787 1_555 1_555 2_655
C16 C01 C11 28.689 1_555 1_555 1_555
C16 C01 C21 96.930 1_555 1_555 1_555
C16 C01 C01 139.691 1_555 1_555 2_655
C12 C01 C16 57.377 1_555 1_555 1_555
C12 C01 C26 106.459 1_555 1_555 1_555
C12 C01 C22 161.798 1_555 1_555 1_555
C12 C01 C11 127.654 1_555 1_555 2_655
C12 C01 C21 69.229 1_555 1_555 2_655
C12 C01 C11 28.688 1_555 1_555 1_555
C12 C01 C21 134.665 1_555 1_555 1_555
C12 C01 C01 99.663 1_555 1_555 2_655
C22 C01 C12 58.269 2_655 1_555 1_555
C22 C01 C16 83.790 2_655 1_555 1_555
C22 C01 C26 164.030 2_655 1_555 1_555
C22 C01 C22 136.691 2_655 1_555 1_555
C22 C01 C11 86.624 2_655 1_555 2_655
C22 C01 C21 27.375 2_655 1_555 2_655
C22 C01 C11 68.812 2_655 1_555 1_555
C22 C01 C21 164.312 2_655 1_555 1_555
C22 C01 C01 56.274 2_655 1_555 2_655
C12 C01 C22 111.484 2_655 1_555 2_655
C12 C01 C12 132.872 2_655 1_555 1_555
C12 C01 C16 164.401 2_655 1_555 1_555
C12 C01 C26 81.996 2_655 1_555 1_555
C12 C01 C22 57.891 2_655 1_555 1_555
C12 C01 C11 27.118 2_655 1_555 2_655
C12 C01 C21 85.796 2_655 1_555 2_655
C12 C01 C11 159.515 2_655 1_555 1_555
C12 C01 C21 67.519 2_655 1_555 1_555
C12 C01 C01 55.261 2_655 1_555 2_655
C25 C24 C23 120.002 1_555 1_555 1_555
P21 C24 C25 118.1(19) 1_555 1_555 1_555
P21 C24 C23 121.0(19) 1_555 1_555 1_555
C22 C24 P21 150.1(18) 1_555 1_555 1_555
C22 C24 C25 90.001 1_555 1_555 1_555
C22 C24 C23 30.001 1_555 1_555 1_555
C26 C24 C22 60.002 1_555 1_555 1_555
C26 C24 P21 147(2) 1_555 1_555 1_555
C26 C24 C25 29.999 1_555 1_555 1_555
C26 C24 C23 90.003 1_555 1_555 1_555
O21 C24 C26 119(2) 1_555 1_555 1_555
O21 C24 C22 139.3(18) 1_555 1_555 1_555
O21 C24 P21 35(3) 1_555 1_555 1_555
O21 C24 C25 97(2) 1_555 1_555 1_555
O21 C24 C23 127(2) 1_555 1_555 1_555
O22 C24 O21 53(3) 1_555 1_555 1_555
O22 C24 C26 125(2) 1_555 1_555 1_555
O22 C24 C22 165.3(19) 1_555 1_555 1_555
O22 C24 P21 32(3) 1_555 1_555 1_555
O22 C24 C25 96(2) 1_555 1_555 1_555
O22 C24 C23 141.9(19) 1_555 1_555 1_555
C21 C24 O22 153(2) 1_555 1_555 1_555
C21 C24 O21 135.5(18) 1_555 1_555 1_555
C21 C24 C26 30.003 1_555 1_555 1_555
C21 C24 C22 29.999 1_555 1_555 1_555
C21 C24 P21 170.3(19) 1_555 1_555 1_555
C21 C24 C25 60.002 1_555 1_555 1_555
C21 C24 C23 60.000 1_555 1_555 1_555
O23 C24 C21 155.8(18) 1_555 1_555 1_555
O23 C24 O22 51(3) 1_555 1_555 1_555
O23 C24 O21 51(3) 1_555 1_555 1_555
O23 C24 C26 169.9(19) 1_555 1_555 1_555
O23 C24 C22 126.5(18) 1_555 1_555 1_555
O23 C24 P21 24(3) 1_555 1_555 1_555
O23 C24 C25 142.5(18) 1_555 1_555 1_555
O23 C24 C23 96.8(18) 1_555 1_555 1_555
C24 C25 C26 119.999 1_555 1_555 1_555
C23 C25 C24 29.998 1_555 1_555 1_555
C23 C25 C26 90.001 1_555 1_555 1_555
C21 C25 C23 59.999 1_555 1_555 1_555
C21 C25 C24 89.997 1_555 1_555 1_555
C21 C25 C26 30.002 1_555 1_555 1_555
C22 C25 C21 30.000 1_555 1_555 1_555
C22 C25 C23 29.999 1_555 1_555 1_555
C22 C25 C24 59.997 1_555 1_555 1_555
C22 C25 C26 60.002 1_555 1_555 1_555
P21 C25 C22 95.2(12) 1_555 1_555 1_555
P21 C25 C21 125.0(12) 1_555 1_555 1_555
P21 C25 C23 65.4(12) 1_555 1_555 1_555
P21 C25 C24 35.8(12) 1_555 1_555 1_555
P21 C25 C26 154.5(11) 1_555 1_555 1_555
O21 C25 P21 30(2) 1_555 1_555 1_555
O21 C25 C22 106.5(16) 1_555 1_555 1_555
O21 C25 C21 129.9(15) 1_555 1_555 1_555
O21 C25 C23 81.4(16) 1_555 1_555 1_555
O21 C25 C24 57.1(16) 1_555 1_555 1_555
O21 C25 C26 145.7(15) 1_555 1_555 1_555
O13 C25 O21 64(2) 6_545 1_555 1_555
O13 C25 P21 73.0(18) 6_545 1_555 1_555
O13 C25 C22 168.1(14) 6_545 1_555 1_555
O13 C25 C21 161.9(14) 6_545 1_555 1_555
O13 C25 C23 138.1(14) 6_545 1_555 1_555
O13 C25 C24 108.1(14) 6_545 1_555 1_555
O13 C25 C26 131.9(14) 6_545 1_555 1_555
C21 C26 C25 119.999 1_555 1_555 1_555
C24 C26 C21 89.998 1_555 1_555 1_555
C24 C26 C25 30.001 1_555 1_555 1_555
C22 C26 C24 59.997 1_555 1_555 1_555
C22 C26 C21 30.000 1_555 1_555 1_555
C22 C26 C25 89.999 1_555 1_555 1_555
C01 C26 C22 61.305 1_555 1_555 1_555
C01 C26 C24 121.303 1_555 1_555 1_555
C01 C26 C21 31.305 1_555 1_555 1_555
C01 C26 C25 151.304 1_555 1_555 1_555
C23 C26 C01 91.304 1_555 1_555 1_555
C23 C26 C22 29.999 1_555 1_555 1_555
C23 C26 C24 29.998 1_555 1_555 1_555
C23 C26 C21 59.999 1_555 1_555 1_555
C23 C26 C25 60.000 1_555 1_555 1_555
C11 C26 C23 114.570 1_555 1_555 1_555
C11 C26 C01 29.452 1_555 1_555 1_555
C11 C26 C22 85.948 1_555 1_555 1_555
C11 C26 C24 142.267 1_555 1_555 1_555
C11 C26 C21 57.440 1_555 1_555 1_555
C11 C26 C25 162.562 1_555 1_555 1_555
C26 C21 C22 119.996 1_555 1_555 1_555
C01 C21 C26 120.004 1_555 1_555 1_555
C01 C21 C22 120.001 1_555 1_555 1_555
C23 C21 C01 149.998 1_555 1_555 1_555
C23 C21 C26 89.998 1_555 1_555 1_555
C23 C21 C22 29.997 1_555 1_555 1_555
C25 C21 C23 60.000 1_555 1_555 1_555
C25 C21 C01 150.003 1_555 1_555 1_555
C25 C21 C26 29.999 1_555 1_555 1_555
C25 C21 C22 89.997 1_555 1_555 1_555
C01 C21 C25 158.473 2_655 1_555 1_555
C01 C21 C23 127.247 2_655 1_555 1_555
C01 C21 C01 27.559 2_655 1_555 1_555
C01 C21 C26 136.448 2_655 1_555 1_555
C01 C21 C22 99.316 2_655 1_555 1_555
C11 C21 C01 58.533 1_555 1_555 2_655
C11 C21 C25 123.413 1_555 1_555 1_555
C11 C21 C23 159.062 1_555 1_555 1_555
C11 C21 C01 31.003 1_555 1_555 1_555
C11 C21 C26 95.545 1_555 1_555 1_555
C11 C21 C22 139.510 1_555 1_555 1_555
C24 C21 C11 149.000 1_555 1_555 1_555
C24 C21 C01 152.438 1_555 1_555 2_655
C24 C21 C25 30.001 1_555 1_555 1_555
C24 C21 C23 29.999 1_555 1_555 1_555
C24 C21 C01 179.996 1_555 1_555 1_555
C24 C21 C26 60.000 1_555 1_555 1_555
C24 C21 C22 59.996 1_555 1_555 1_555
C12 C21 C24 97.259 2_655 1_555 1_555
C12 C21 C11 111.465 2_655 1_555 1_555
C12 C21 C01 56.797 2_655 1_555 2_655
C12 C21 C25 109.193 2_655 1_555 1_555
C12 C21 C23 83.692 2_655 1_555 1_555
C12 C21 C01 82.739 2_655 1_555 1_555
C12 C21 C26 116.303 2_655 1_555 1_555
C12 C21 C22 71.543 2_655 1_555 1_555
C11 C21 C12 28.510 2_655 1_555 2_655
C11 C21 C24 120.463 2_655 1_555 1_555
C11 C21 C11 90.470 2_655 1_555 1_555
C11 C21 C01 31.978 2_655 1_555 2_655
C11 C21 C25 137.563 2_655 1_555 1_555
C11 C21 C23 98.056 2_655 1_555 1_555
C11 C21 C01 59.534 2_655 1_555 1_555
C11 C21 C26 140.474 2_655 1_555 1_555
C11 C21 C22 74.681 2_655 1_555 1_555
C16 C21 C11 111.794 1_555 1_555 2_655
C16 C21 C12 136.745 1_555 1_555 2_655
C16 C21 C24 125.980 1_555 1_555 1_555
C16 C21 C11 26.648 1_555 1_555 1_555
C16 C21 C01 80.622 1_555 1_555 2_655
C16 C21 C25 108.775 1_555 1_555 1_555
C16 C21 C23 134.082 1_555 1_555 1_555
C16 C21 C01 54.023 1_555 1_555 1_555
C16 C21 C26 88.278 1_555 1_555 1_555
C16 C21 C22 128.130 1_555 1_555 1_555
C21 C22 C23 120.006 1_555 1_555 1_555
C24 C22 C21 90.005 1_555 1_555 1_555
C24 C22 C23 30.001 1_555 1_555 1_555
C26 C22 C24 60.001 1_555 1_555 1_555
C26 C22 C21 30.004 1_555 1_555 1_555
C26 C22 C23 90.001 1_555 1_555 1_555
C01 C22 C26 61.313 1_555 1_555 1_555
C01 C22 C24 121.314 1_555 1_555 1_555
C01 C22 C21 31.309 1_555 1_555 1_555
C01 C22 C23 151.314 1_555 1_555 1_555
C12 C22 C01 70.383 2_655 1_555 1_555
C12 C22 C26 90.540 2_655 1_555 1_555
C12 C22 C24 109.908 2_655 1_555 1_555
C12 C22 C21 79.289 2_655 1_555 1_555
C12 C22 C23 112.814 2_655 1_555 1_555
C25 C22 C12 101.655 1_555 1_555 2_655
C25 C22 C01 91.312 1_555 1_555 1_555
C25 C22 C26 29.999 1_555 1_555 1_555
C25 C22 C24 30.001 1_555 1_555 1_555
C25 C22 C21 60.004 1_555 1_555 1_555
C25 C22 C23 60.002 1_555 1_555 1_555
C11 C22 C25 122.127 2_655 1_555 1_555
C11 C22 C12 29.092 2_655 1_555 2_655
C11 C22 C01 54.454 2_655 1_555 1_555
C11 C22 C26 100.133 2_655 1_555 1_555
C11 C22 C24 138.175 2_655 1_555 1_555
C11 C22 C21 76.867 2_655 1_555 1_555
C11 C22 C23 139.365 2_655 1_555 1_555
C01 C22 C11 29.908 2_655 1_555 2_655
C01 C22 C25 110.850 2_655 1_555 1_555
C01 C22 C12 52.039 2_655 1_555 2_655
C01 C22 C01 25.406 2_655 1_555 1_555
C01 C22 C26 81.985 2_655 1_555 1_555
C01 C22 C24 139.106 2_655 1_555 1_555
C01 C22 C21 53.308 2_655 1_555 1_555
C01 C22 C23 162.431 2_655 1_555 1_555
C22 C23 C24 119.999 1_555 1_555 1_555
C21 C23 C22 29.997 1_555 1_555 1_555
C21 C23 C24 90.001 1_555 1_555 1_555
C25 C23 C21 60.001 1_555 1_555 1_555
C25 C23 C22 89.999 1_555 1_555 1_555
C25 C23 C24 30.000 1_555 1_555 1_555
C26 C23 C25 29.999 1_555 1_555 1_555
C26 C23 C21 30.003 1_555 1_555 1_555
C26 C23 C22 60.000 1_555 1_555 1_555
C26 C23 C24 59.999 1_555 1_555 1_555
P21 C23 C26 93.5(12) 1_555 1_555 1_555
P21 C23 C25 63.7(12) 1_555 1_555 1_555
P21 C23 C21 123.3(12) 1_555 1_555 1_555
P21 C23 C22 152.8(12) 1_555 1_555 1_555
P21 C23 C24 34.0(12) 1_555 1_555 1_555
C12 C11 C16 119.994 1_555 1_555 1_555
C01 C11 C12 120.006 1_555 1_555 1_555
C01 C11 C16 120.000 1_555 1_555 1_555
C13 C11 C01 149.998 1_555 1_555 1_555
C13 C11 C12 29.992 1_555 1_555 1_555
C13 C11 C16 90.002 1_555 1_555 1_555
C15 C11 C13 59.999 1_555 1_555 1_555
C15 C11 C01 150.003 1_555 1_555 1_555
C15 C11 C12 89.992 1_555 1_555 1_555
C15 C11 C16 30.003 1_555 1_555 1_555
C01 C11 C15 159.711 2_655 1_555 1_555
C01 C11 C13 127.652 2_655 1_555 1_555
C01 C11 C01 26.591 2_655 1_555 1_555
C01 C11 C12 99.438 2_655 1_555 1_555
C01 C11 C16 136.916 2_655 1_555 1_555
C21 C11 C01 57.559 1_555 1_555 2_655
C21 C11 C15 124.437 1_555 1_555 1_555
C21 C11 C13 156.812 1_555 1_555 1_555
C21 C11 C01 30.998 1_555 1_555 1_555
C21 C11 C12 137.308 1_555 1_555 1_555
C21 C11 C16 97.021 1_555 1_555 1_555
C14 C11 C21 149.003 1_555 1_555 1_555
C14 C11 C01 153.408 1_555 1_555 2_655
C14 C11 C15 29.999 1_555 1_555 1_555
C14 C11 C13 30.001 1_555 1_555 1_555
C14 C11 C01 179.999 1_555 1_555 1_555
C14 C11 C12 59.993 1_555 1_555 1_555
C14 C11 C16 60.001 1_555 1_555 1_555
C22 C11 C14 98.719 2_655 1_555 1_555
C22 C11 C21 111.126 2_655 1_555 1_555
C22 C11 C01 56.385 2_655 1_555 2_655
C22 C11 C15 111.219 2_655 1_555 1_555
C22 C11 C13 84.298 2_655 1_555 1_555
C22 C11 C01 81.280 2_655 1_555 1_555
C22 C11 C12 71.118 2_655 1_555 1_555
C22 C11 C16 118.378 2_655 1_555 1_555
C21 C11 C22 28.452 2_655 1_555 2_655
C21 C11 C14 121.449 2_655 1_555 1_555
C21 C11 C21 89.517 2_655 1_555 1_555
C21 C11 C01 31.962 2_655 1_555 2_655
C21 C11 C15 139.448 2_655 1_555 1_555
C21 C11 C13 98.272 2_655 1_555 1_555
C21 C11 C01 58.549 2_655 1_555 1_555
C21 C11 C12 74.190 2_655 1_555 1_555
C21 C11 C16 142.589 2_655 1_555 1_555
C26 C11 C21 110.528 1_555 1_555 2_655
C26 C11 C22 136.195 1_555 1_555 2_655
C26 C11 C14 124.980 1_555 1_555 1_555
C26 C11 C21 27.015 1_555 1_555 1_555
C26 C11 C01 80.014 1_555 1_555 2_655
C26 C11 C15 109.026 1_555 1_555 1_555
C26 C11 C13 131.834 1_555 1_555 1_555
C26 C11 C01 55.021 1_555 1_555 1_555
C26 C11 C12 125.589 1_555 1_555 1_555
C26 C11 C16 89.503 1_555 1_555 1_555
C11 C12 C13 120.007 1_555 1_555 1_555
C14 C12 C11 90.004 1_555 1_555 1_555
C14 C12 C13 30.003 1_555 1_555 1_555
C16 C12 C14 60.002 1_555 1_555 1_555
C16 C12 C11 30.002 1_555 1_555 1_555
C16 C12 C13 90.006 1_555 1_555 1_555
C01 C12 C16 61.308 1_555 1_555 1_555
C01 C12 C14 121.310 1_555 1_555 1_555
C01 C12 C11 31.306 1_555 1_555 1_555
C01 C12 C13 151.313 1_555 1_555 1_555
C22 C12 C01 69.691 2_655 1_555 1_555
C22 C12 C16 91.992 2_655 1_555 1_555
C22 C12 C14 112.117 2_655 1_555 1_555
C22 C12 C11 79.790 2_655 1_555 1_555
C22 C12 C13 114.497 2_655 1_555 1_555
C15 C12 C22 103.737 1_555 1_555 2_655
C15 C12 C01 91.312 1_555 1_555 1_555
C15 C12 C16 30.004 1_555 1_555 1_555
C15 C12 C14 29.998 1_555 1_555 1_555
C15 C12 C11 60.006 1_555 1_555 1_555
C15 C12 C13 60.001 1_555 1_555 1_555
C21 C12 C15 123.872 2_655 1_555 1_555
C21 C12 C22 29.168 2_655 1_555 2_655
C21 C12 C01 53.974 2_655 1_555 1_555
C21 C12 C16 101.235 2_655 1_555 1_555
C21 C12 C14 140.391 2_655 1_555 1_555
C21 C12 C11 77.300 2_655 1_555 1_555
C21 C12 C13 140.993 2_655 1_555 1_555
C01 C12 C21 29.741 2_655 1_555 2_655
C01 C12 C15 111.329 2_655 1_555 1_555
C01 C12 C22 51.726 2_655 1_555 2_655
C01 C12 C01 25.076 2_655 1_555 1_555
C01 C12 C16 82.305 2_655 1_555 1_555
C01 C12 C14 139.799 2_655 1_555 1_555
C01 C12 C11 53.444 2_655 1_555 1_555
C01 C12 C13 163.585 2_655 1_555 1_555
C14 C13 C12 119.999 1_555 1_555 1_555
C11 C13 C14 89.998 1_555 1_555 1_555
C11 C13 C12 30.000 1_555 1_555 1_555
C15 C13 C11 60.004 1_555 1_555 1_555
C15 C13 C14 29.995 1_555 1_555 1_555
C15 C13 C12 90.004 1_555 1_555 1_555
O11 C13 C15 90.8(18) 1_555 1_555 1_555
O11 C13 C11 144.8(17) 1_555 1_555 1_555
O11 C13 C14 62.9(18) 1_555 1_555 1_555
O11 C13 C12 159.3(19) 1_555 1_555 1_555
C16 C13 O11 118.6(17) 1_555 1_555 1_555
C16 C13 C15 30.004 1_555 1_555 1_555
C16 C13 C11 30.000 1_555 1_555 1_555
C16 C13 C14 59.999 1_555 1_555 1_555
C16 C13 C12 60.000 1_555 1_555 1_555
P11 C13 C16 93.6(11) 1_555 1_555 1_555
P11 C13 O11 32(2) 1_555 1_555 1_555
P11 C13 C15 63.7(11) 1_555 1_555 1_555
P11 C13 C11 123.6(11) 1_555 1_555 1_555
P11 C13 C14 33.8(11) 1_555 1_555 1_555
P11 C13 C12 153.5(11) 1_555 1_555 1_555
C13 C14 C15 120.009 1_555 1_555 1_555
P11 C14 C13 121.9(17) 1_555 1_555 1_555
P11 C14 C15 117.9(17) 1_555 1_555 1_555
C12 C14 P11 151.7(18) 1_555 1_555 1_555
C12 C14 C13 29.998 1_555 1_555 1_555
C12 C14 C15 90.011 1_555 1_555 1_555
C16 C14 C12 60.004 1_555 1_555 1_555
C16 C14 P11 147.7(17) 1_555 1_555 1_555
C16 C14 C13 90.002 1_555 1_555 1_555
C16 C14 C15 30.007 1_555 1_555 1_555
O11 C14 C16 156(2) 1_555 1_555 1_555
O11 C14 C12 115(2) 1_555 1_555 1_555
O11 C14 P11 39(3) 1_555 1_555 1_555
O11 C14 C13 87(2) 1_555 1_555 1_555
O11 C14 C15 145.0(17) 1_555 1_555 1_555
C11 C14 O11 140(2) 1_555 1_555 1_555
C11 C14 C16 30.001 1_555 1_555 1_555
C11 C14 C12 30.003 1_555 1_555 1_555
C11 C14 P11 175.2(13) 1_555 1_555 1_555
C11 C14 C13 60.001 1_555 1_555 1_555
C11 C14 C15 60.007 1_555 1_555 1_555
O12 C14 C11 155.9(19) 1_555 1_555 1_555
O12 C14 O11 56(3) 1_555 1_555 1_555
O12 C14 C16 143(2) 1_555 1_555 1_555
O12 C14 C12 141.1(15) 1_555 1_555 1_555
O12 C14 P11 29(2) 1_555 1_555 1_555
O12 C14 C13 115.8(18) 1_555 1_555 1_555
O12 C14 C15 119(2) 1_555 1_555 1_555
O13 C14 O12 50(2) 1_555 1_555 1_555
O13 C14 C11 147.6(13) 1_555 1_555 1_555
O13 C14 O11 57(2) 1_555 1_555 1_555
O13 C14 C16 120.6(14) 1_555 1_555 1_555
O13 C14 C12 162.3(15) 1_555 1_555 1_555
O13 C14 P11 28(2) 1_555 1_555 1_555
O13 C14 C13 143.8(15) 1_555 1_555 1_555
O13 C14 C15 92.1(14) 1_555 1_555 1_555
C16 C15 C14 119.992 1_555 1_555 1_555
C13 C15 C16 89.996 1_555 1_555 1_555
C13 C15 C14 29.997 1_555 1_555 1_555
C11 C15 C13 59.997 1_555 1_555 1_555
C11 C15 C16 29.998 1_555 1_555 1_555
C11 C15 C14 89.994 1_555 1_555 1_555
C12 C15 C11 30.003 1_555 1_555 1_555
C12 C15 C13 29.995 1_555 1_555 1_555
C12 C15 C16 60.001 1_555 1_555 1_555
C12 C15 C14 59.991 1_555 1_555 1_555
P11 C15 C12 96.0(12) 1_555 1_555 1_555
P11 C15 C11 126.0(12) 1_555 1_555 1_555
P11 C15 C13 66.1(11) 1_555 1_555 1_555
P11 C15 C16 155.9(12) 1_555 1_555 1_555
P11 C15 C14 36.2(11) 1_555 1_555 1_555
C15 C16 C11 119.999 1_555 1_555 1_555
C14 C16 C15 30.001 1_555 1_555 1_555
C14 C16 C11 89.998 1_555 1_555 1_555
C12 C16 C14 59.994 1_555 1_555 1_555
C12 C16 C15 89.995 1_555 1_555 1_555
C12 C16 C11 30.004 1_555 1_555 1_555
C01 C16 C12 61.315 1_555 1_555 1_555
C01 C16 C14 121.309 1_555 1_555 1_555
C01 C16 C15 151.309 1_555 1_555 1_555
C01 C16 C11 31.310 1_555 1_555 1_555
C13 C16 C01 91.309 1_555 1_555 1_555
C13 C16 C12 29.994 1_555 1_555 1_555
C13 C16 C14 30.000 1_555 1_555 1_555
C13 C16 C15 60.000 1_555 1_555 1_555
C13 C16 C11 59.999 1_555 1_555 1_555
C21 C16 C13 112.975 1_555 1_555 1_555
C21 C16 C01 29.047 1_555 1_555 1_555
C21 C16 C12 84.569 1_555 1_555 1_555
C21 C16 C14 140.425 1_555 1_555 1_555
C21 C16 C15 160.861 1_555 1_555 1_555
C21 C16 C11 56.331 1_555 1_555 1_555

loop_
_geom_bond_atom_site_label_1
_geom_bond_atom_site_label_2
_geom_bond_distance
_geom_bond_site_symmetry_1
_geom_bond_site_symmetry_2
Fe1 O12 2.02(13) 1_555 1_545
Fe1 O22 2.02(11) 1_555 6_545
Fe1 O23 2.06(11) 1_555 3_564
Fe1 O21 2.06(10) 1_555 3_554
Fe1 O11 2.08(11) 1_555 1_555
Fe1 O01 2.10(5) 1_555 1_555
O01 Fe1 2.10(5) 1_555 1_555
O01 O02 2.41(10) 1_555 1_545
O01 O02 2.48(11) 1_555 4_665
O01 O12 2.79(12) 1_555 1_545
O01 O21 2.83(11) 1_555 3_554
O01 O23 2.91(11) 1_555 3_564
O01 O11 2.97(10) 1_555 1_555
O02 O02 2.38(14) 1_555 4_665
O02 O01 2.41(10) 1_555 1_565
O02 O01 2.48(11) 1_555 4_665
P21 O22 1.55(13) 1_555 1_555
P21 O23 1.55(12) 1_555 1_555
P21 O21 1.55(11) 1_555 1_555
P21 C24 1.85(4) 1_555 1_555
P21 C25 2.79(5) 1_555 1_555
P21 C23 2.83(5) 1_555 1_555
P21 O12 3.06(13) 1_555 3_565
O21 P21 1.55(11) 1_555 1_555
O21 Fe1 2.06(10) 1_555 3_555
O21 O22 2.43(14) 1_555 1_555
O21 O23 2.48(13) 1_555 1_555
O21 C24 2.64(9) 1_555 1_555
O21 O12 2.67(15) 1_555 3_565
O21 O01 2.83(11) 1_555 3_555
O21 O22 2.94(12) 1_555 8_556
O21 C25 3.12(10) 1_555 1_555
O21 O23 3.13(13) 1_555 1_545
O22 P21 1.55(13) 1_555 1_555
O22 Fe1 2.02(11) 1_555 6_555
O22 O21 2.43(14) 1_555 1_555
O22 O23 2.52(15) 1_555 1_555
O22 O13 2.74(12) 1_555 6_545
O22 C24 2.76(10) 1_555 1_555
O22 O23 2.88(13) 1_555 8_566
O22 O21 2.94(12) 1_555 8_556
O22 O11 2.94(15) 1_555 6_555
O22 O12 3.01(14) 1_555 6_545
O23 P21 1.55(12) 1_555 1_555
O23 Fe1 2.06(11) 1_555 3_565
O23 O12 2.26(16) 1_555 3_565
O23 O21 2.48(13) 1_555 1_555
O23 O22 2.52(15) 1_555 1_555
O23 O11 2.71(15) 1_555 3_565
O23 P11 2.76(11) 1_555 3_565
O23 O22 2.88(13) 1_555 8_566
O23 O01 2.91(11) 1_555 3_565
O23 C24 3.03(9) 1_555 1_555
O23 O21 3.13(13) 1_555 1_565
O23 O13 3.18(11) 1_555 3_565
O13 P11 1.55(9) 1_555 1_555
O13 O12 2.49(11) 1_555 1_555
O13 O11 2.61(11) 1_555 1_555
O13 O22 2.74(12) 1_555 6_555
O13 C14 2.92(8) 1_555 1_555
O13 C25 3.13(7) 1_555 6_555
O13 O23 3.18(11) 1_555 3_564
O11 P11 1.56(11) 1_555 1_555
O11 Fe1 2.08(11) 1_555 1_555
O11 C14 2.48(10) 1_555 1_555
O11 O12 2.58(15) 1_555 1_555
O11 O13 2.61(11) 1_555 1_555
O11 O23 2.71(15) 1_555 3_564
O11 C13 2.79(10) 1_555 1_555
O11 O22 2.94(15) 1_555 6_545
O11 O01 2.97(10) 1_555 1_555
O11 O12 3.08(15) 1_555 1_545
O12 P11 1.55(12) 1_555 1_555
O12 Fe1 2.02(13) 1_555 1_565
O12 O23 2.26(16) 1_555 3_564
O12 O13 2.49(11) 1_555 1_555
O12 O11 2.58(15) 1_555 1_555
O12 O21 2.67(15) 1_555 3_564
O12 O01 2.79(12) 1_555 1_565
O12 C14 2.91(12) 1_555 1_555
O12 O22 3.01(14) 1_555 6_555
O12 P21 3.06(13) 1_555 3_564
O12 O11 3.08(15) 1_555 1_565
P11 O12 1.55(12) 1_555 1_555
P11 O13 1.55(9) 1_555 1_555
P11 O11 1.56(11) 1_555 1_555
P11 C14 1.88(6) 1_555 1_555
P11 O23 2.76(11) 1_555 3_564
P11 C15 2.82(6) 1_555 1_555
P11 C13 2.87(6) 1_555 1_555
C01 C01 1.29803 1_555 2_655
C01 C21 1.50989 1_555 1_555
C01 C11 1.51012 1_555 1_555
C01 C21 2.43258 1_555 2_655
C01 C11 2.45852 1_555 2_655
C01 C22 2.51631 1_555 1_555
C01 C26 2.51649 1_555 1_555
C01 C16 2.51658 1_555 1_555
C01 C12 2.51674 1_555 1_555
C01 C22 2.99365 1_555 2_655
C01 C12 3.01920 1_555 2_655
C24 C23 1.39492 1_555 1_555
C24 C25 1.39502 1_555 1_555
C24 P21 1.85(4) 1_555 1_555
C24 C22 2.41607 1_555 1_555
C24 C26 2.41616 1_555 1_555
C24 O21 2.64(9) 1_555 1_555
C24 O22 2.76(10) 1_555 1_555
C24 C21 2.78995 1_555 1_555
C24 O23 3.03(9) 1_555 1_555
C25 C26 1.39493 1_555 1_555
C25 C24 1.39502 1_555 1_555
C25 C23 2.41618 1_555 1_555
C25 C21 2.41622 1_555 1_555
C25 C22 2.78991 1_555 1_555
C25 P21 2.79(5) 1_555 1_555
C25 O21 3.12(10) 1_555 1_555
C25 O13 3.13(7) 1_555 6_545
C26 C25 1.39493 1_555 1_555
C26 C21 1.39509 1_555 1_555
C26 C24 2.41616 1_555 1_555
C26 C22 2.41618 1_555 1_555
C26 C01 2.51649 1_555 1_555
C26 C23 2.78997 1_555 1_555
C26 C11 3.05699 1_555 1_555
C21 C22 1.39493 1_555 1_555
C21 C26 1.39509 1_555 1_555
C21 C01 1.50989 1_555 1_555
C21 C23 2.41616 1_555 1_555
C21 C25 2.41622 1_555 1_555
C21 C01 2.43258 1_555 2_655
C21 C11 2.58863 1_555 1_555
C21 C24 2.78995 1_555 1_555
C21 C12 2.81231 1_555 2_655
C21 C11 2.85137 1_555 2_655
C21 C16 3.08705 1_555 1_555
C22 C23 1.39493 1_555 1_555
C22 C21 1.39493 1_555 1_555
C22 C24 2.41607 1_555 1_555
C22 C26 2.41618 1_555 1_555
C22 C01 2.51631 1_555 1_555
C22 C12 2.71495 1_555 2_655
C22 C25 2.78991 1_555 1_555
C22 C11 2.82393 1_555 2_655
C22 C01 2.99365 1_555 2_655
C23 C24 1.39492 1_555 1_555
C23 C22 1.39493 1_555 1_555
C23 C21 2.41616 1_555 1_555
C23 C25 2.41618 1_555 1_555
C23 C26 2.78997 1_555 1_555
C23 P21 2.83(5) 1_555 1_555
C11 C16 1.39501 1_555 1_555
C11 C12 1.39512 1_555 1_555
C11 C01 1.51012 1_555 1_555
C11 C13 2.41621 1_555 1_555
C11 C15 2.41637 1_555 1_555
C11 C01 2.45852 1_555 2_655
C11 C21 2.58863 1_555 1_555
C11 C14 2.78997 1_555 1_555
C11 C22 2.82393 1_555 2_655
C11 C21 2.85137 1_555 2_655
C11 C26 3.05699 1_555 1_555
C12 C13 1.39478 1_555 1_555
C12 C11 1.39512 1_555 1_555
C12 C14 2.41602 1_555 1_555
C12 C16 2.41625 1_555 1_555
C12 C01 2.51674 1_555 1_555
C12 C22 2.71495 1_555 2_655
C12 C15 2.79002 1_555 1_555
C12 C21 2.81231 1_555 2_655
C12 C01 3.01920 1_555 2_655
C13 C12 1.39478 1_555 1_555
C13 C14 1.39501 1_555 1_555
C13 C11 2.41621 1_555 1_555
C13 C15 2.41626 1_555 1_555
C13 O11 2.79(10) 1_555 1_555
C13 C16 2.79004 1_555 1_555
C13 P11 2.87(6) 1_555 1_555
C14 C15 1.39492 1_555 1_555
C14 C13 1.39501 1_555 1_555
C14 P11 1.88(6) 1_555 1_555
C14 C12 2.41602 1_555 1_555
C14 C16 2.41621 1_555 1_555
C14 O11 2.48(10) 1_555 1_555
C14 C11 2.78997 1_555 1_555
C14 O12 2.91(12) 1_555 1_555
C14 O13 2.92(8) 1_555 1_555
C15 C14 1.39492 1_555 1_555
C15 C16 1.39519 1_555 1_555
C15 C13 2.41626 1_555 1_555
C15 C11 2.41637 1_555 1_555
C15 C12 2.79002 1_555 1_555
C15 P11 2.82(6) 1_555 1_555
C16 C11 1.39501 1_555 1_555
C16 C15 1.39519 1_555 1_555
C16 C14 2.41621 1_555 1_555
C16 C12 2.41625 1_555 1_555
C16 C01 2.51658 1_555 1_555
C16 C13 2.79004 1_555 1_555
C16 C21 3.08705 1_555 1_555
